data_7019203
loop_
_publ_author_name
'Fuma, Yasuhiro'
'Miyashita, Osamu'
'Kawamura, Takashi'
'Ebihara, Masahiro'

_publ_section_title
;
 Change of electrical conductivities between hydrated and dehydrated
 samples of honeycomb sheet structures with mixed oxidation state
 paddlewheel dirhodium complexes and halide ions.
;
_journal_issue 27
_journal_name_full 'Dalton transactions (Cambridge, England : 2003)'
_journal_page_first 8242
_journal_page_last 8251
_journal_paper_doi 10.1039/c2dt11609j
_journal_volume 41
_journal_year 2012
_chemical_formula_moiety 'C36 H72 Br2 N12 O12 Rh6, 6(H2 O)'
_chemical_formula_sum 'C36 H84 Br2 N12 O18 Rh6'
_chemical_formula_weight 1750.44
_chemical_name_systematic
;
?
;
_space_group_IT_number 2
_symmetry_cell_setting triclinic
_symmetry_Int_Tables_number 2
_symmetry_space_group_name_Hall '-P 1'
_symmetry_space_group_name_H-M 'P -1'
_atom_sites_solution_hydrogens geom
_atom_sites_solution_primary direct
_atom_sites_solution_secondary difmap
_audit_creation_method SHELXL-97
_cell_angle_alpha 117.150(10)
_cell_angle_beta 93.74(2)
_cell_angle_gamma 113.690(10)
_cell_formula_units_Z 1
_cell_length_a 11.446(3)
_cell_length_b 12.754(4)
_cell_length_c 13.172(4)
_cell_measurement_reflns_used 4272
_cell_measurement_temperature 123(2)
_cell_measurement_theta_max 27.5
_cell_measurement_theta_min 3.1
_cell_volume 1492.1(8)
_computing_structure_refinement 'SHELXL-97 (Sheldrick, 1997)'
_computing_structure_solution 'SHELXS-97 (Sheldrick, 1990)'
_diffrn_ambient_temperature 123(2)
_diffrn_detector_area_resol_mean 14.62
_diffrn_measured_fraction_theta_full 0.991
_diffrn_measured_fraction_theta_max 0.991
_diffrn_measurement_device_type 'Rigaku/MSC Mercury CCD'
_diffrn_measurement_method \w
_diffrn_radiation_monochromator graphite
_diffrn_radiation_type MoK\a
_diffrn_radiation_wavelength 0.71069
_diffrn_reflns_av_R_equivalents 0.0383
_diffrn_reflns_av_sigmaI/netI 0.0597
_diffrn_reflns_limit_h_max 10
_diffrn_reflns_limit_h_min -14
_diffrn_reflns_limit_k_max 16
_diffrn_reflns_limit_k_min -16
_diffrn_reflns_limit_l_max 17
_diffrn_reflns_limit_l_min -15
_diffrn_reflns_number 12344
_diffrn_reflns_theta_full 27.48
_diffrn_reflns_theta_max 27.48
_diffrn_reflns_theta_min 3.05
_diffrn_source 'rotating-anode X-ray tube'
_exptl_absorpt_coefficient_mu 3.031
_exptl_absorpt_correction_T_max 0.906
_exptl_absorpt_correction_T_min 0.638
_exptl_absorpt_correction_type integration
_exptl_absorpt_process_details '(Higashi, 1999)'
_exptl_crystal_colour Brown
_exptl_crystal_density_diffrn 1.948
_exptl_crystal_density_method 'not measured'
_exptl_crystal_description Platelet
_exptl_crystal_F_000 868
_exptl_crystal_size_max 0.10
_exptl_crystal_size_mid 0.10
_exptl_crystal_size_min 0.03
_refine_diff_density_max 1.263
_refine_diff_density_min -0.873
_refine_diff_density_rms 0.161
_refine_ls_extinction_coef 0.00094(18)
_refine_ls_extinction_expression Fc^*^=kFc[1+0.001xFc^2^\l^3^/sin(2\q)]^-1/4^
_refine_ls_extinction_method SHELXL
_refine_ls_goodness_of_fit_ref 1.139
_refine_ls_hydrogen_treatment mixed
_refine_ls_matrix_type full
_refine_ls_number_parameters 362
_refine_ls_number_reflns 6793
_refine_ls_number_restraints 0
_refine_ls_restrained_S_all 1.139
_refine_ls_R_factor_all 0.0688
_refine_ls_R_factor_gt 0.0505
_refine_ls_shift/su_max 0.001
_refine_ls_shift/su_mean 0.000
_refine_ls_structure_factor_coef Fsqd
_refine_ls_weighting_details 'calc w=1/[\s^2^(Fo^2^)+(0.0089P)^2^+5.4497P] where P=(Fo^2^+2Fc^2^)/3'
_refine_ls_weighting_scheme calc
_refine_ls_wR_factor_gt 0.0730
_refine_ls_wR_factor_ref 0.0773
_reflns_number_gt 5815
_reflns_number_total 6793
_reflns_threshold_expression ' I>2\s(I)'
_cod_data_source_file c2dt11609j.txt
_cod_data_source_block '[{Rh2(pram)4}3Br2].6H2O_(5.6H2O)'
_cod_original_sg_symbol_H-M 'P -1 '
_cod_database_code 7019203

loop_
_symmetry_equiv_pos_as_xyz
'x, y, z'
'-x, -y, -z'

loop_
_atom_site_label
_atom_site_type_symbol
_atom_site_fract_x
_atom_site_fract_y
_atom_site_fract_z
_atom_site_U_iso_or_equiv
_atom_site_adp_type
_atom_site_occupancy
_atom_site_symmetry_multiplicity
_atom_site_calc_flag
_atom_site_refinement_flags
_atom_site_disorder_assembly
_atom_site_disorder_group
Rh1 Rh 0.04286(4) 0.06193(4) 0.45126(4) 0.00735(10) Uani 1 1 d . . .
Rh2 Rh 0.04074(4) 0.05970(4) 0.10840(4) 0.00767(10) Uani 1 1 d . . .
Rh3 Rh 0.38499(4) 0.40844(4) 0.45266(4) 0.00717(10) Uani 1 1 d . . .
Br1 Br 0.13325(4) 0.19835(5) 0.34528(4) 0.00781(11) Uani 1 1 d . . .
N1 N -0.0866(4) -0.1051(5) 0.3003(4) 0.0117(9) Uani 1 1 d . . .
H1 H -0.0917 -0.1038 0.2340 0.014 Uiso 1 1 calc R . .
O1 O -0.1675(3) -0.2268(4) 0.3867(3) 0.0121(8) Uani 1 1 d . . .
N2 N 0.1754(4) -0.0031(5) 0.4324(4) 0.0133(9) Uani 1 1 d . . .
H2 H 0.2370 0.0247 0.4004 0.016 Uiso 1 1 calc R . .
O2 O 0.0962(3) -0.1251(4) 0.5194(3) 0.0110(7) Uani 1 1 d . . .
N3 N 0.2204(4) 0.1509(4) 0.0959(4) 0.0100(9) Uani 1 1 d . . .
H3 H 0.2886 0.2076 0.1621 0.012 Uiso 1 1 calc R . .
O3 O 0.1484(3) 0.0491(4) -0.1068(3) 0.0122(8) Uani 1 1 d . . .
N4 N -0.0023(4) 0.1951(4) 0.1082(4) 0.0100(9) Uani 1 1 d . . .
H4 H 0.0136 0.2653 0.1779 0.012 Uiso 1 1 calc R . .
O4 O -0.0772(3) 0.0896(4) -0.0938(3) 0.0126(8) Uani 1 1 d . . .
N5 N 0.3366(4) 0.5347(4) 0.5794(4) 0.0107(9) Uani 1 1 d . . .
H5 H 0.2522 0.5048 0.5780 0.013 Uiso 1 1 calc R . .
O5 O 0.5510(3) 0.7073(4) 0.6755(3) 0.0108(7) Uani 1 1 d . . .
N6 N 0.4317(4) 0.3526(4) 0.5619(4) 0.0112(9) Uani 1 1 d . . .
H6 H 0.3684 0.2812 0.5576 0.013 Uiso 1 1 calc R . .
O6 O 0.6485(3) 0.5197(4) 0.6537(3) 0.0122(8) Uani 1 1 d . . .
C1 C -0.1653(4) -0.2175(5) 0.2936(5) 0.0100(10) Uani 1 1 d . A .
C2 C -0.2561(5) -0.3457(5) 0.1750(5) 0.0160(12) Uani 1 1 d . . .
H7A H -0.3446 -0.3510 0.1595 0.019 Uiso 0.57(7) 1 calc PR A 1
H8A H -0.2186 -0.3398 0.1110 0.019 Uiso 0.57(7) 1 calc PR A 1
H7B H -0.2329 -0.3347 0.1081 0.019 Uiso 0.43(7) 1 calc PR A 2
H8B H -0.3506 -0.3667 0.1675 0.019 Uiso 0.43(7) 1 calc PR A 2
C3A C -0.276(3) -0.4723(12) 0.1660(11) 0.016(4) Uiso 0.57(7) 1 d P A 1
H9A H -0.3130 -0.4796 0.2291 0.023 Uiso 0.57(7) 1 calc PR A 1
H10A H -0.1905 -0.4717 0.1754 0.023 Uiso 0.57(7) 1 calc PR A 1
H11A H -0.3392 -0.5495 0.0875 0.023 Uiso 0.57(7) 1 calc PR A 1
C3B C -0.237(3) -0.4646(17) 0.1700(15) 0.016(5) Uiso 0.43(7) 1 d P A 2
H9B H -0.2863 -0.5460 0.0900 0.024 Uiso 0.43(7) 1 calc PR A 2
H10B H -0.2712 -0.4827 0.2298 0.024 Uiso 0.43(7) 1 calc PR A 2
H11B H -0.1415 -0.4383 0.1872 0.024 Uiso 0.43(7) 1 calc PR A 2
C4 C 0.1756(5) -0.0847(5) 0.4651(5) 0.0113(11) Uani 1 1 d . . .
C5 C 0.2719(5) -0.1419(6) 0.4389(5) 0.0171(12) Uani 1 1 d . . .
H12 H 0.2197 -0.2414 0.3877 0.021 Uiso 1 1 calc R . .
H13 H 0.3263 -0.1084 0.3942 0.021 Uiso 1 1 calc R . .
C6 C 0.3639(6) -0.1025(8) 0.5524(6) 0.0314(16) Uani 1 1 d . . .
H14 H 0.3104 -0.1363 0.5965 0.047 Uiso 1 1 calc R . .
H15 H 0.4176 -0.0041 0.6024 0.047 Uiso 1 1 calc R . .
H16 H 0.4234 -0.1416 0.5320 0.047 Uiso 1 1 calc R . .
C7 C 0.2431(5) 0.1315(5) -0.0047(5) 0.0105(11) Uani 1 1 d . B .
C8 C 0.3810(5) 0.2038(6) -0.0113(5) 0.0139(11) Uani 1 1 d . . .
H17A H 0.4447 0.2691 0.0706 0.017 Uiso 0.74(5) 1 calc PR B 1
H18A H 0.3795 0.2545 -0.0497 0.017 Uiso 0.74(5) 1 calc PR B 1
H17B H 0.3868 0.2785 -0.0203 0.017 Uiso 0.26(5) 1 calc PR B 2
H18B H 0.4470 0.2446 0.0661 0.017 Uiso 0.26(5) 1 calc PR B 2
C9A C 0.4287(9) 0.1018(11) -0.0845(10) 0.017(3) Uiso 0.74(5) 1 d P B 1
H19A H 0.5169 0.1502 -0.0905 0.025 Uiso 0.74(5) 1 calc PR B 1
H20A H 0.3645 0.0359 -0.1651 0.025 Uiso 0.74(5) 1 calc PR B 1
H21A H 0.4348 0.0550 -0.0442 0.025 Uiso 0.74(5) 1 calc PR B 1
C9B C 0.419(3) 0.126(4) -0.103(3) 0.028(9) Uiso 0.26(5) 1 d P B 2
H19B H 0.3624 0.0947 -0.1808 0.043 Uiso 0.26(5) 1 calc PR B 2
H20B H 0.4092 0.0486 -0.0987 0.043 Uiso 0.26(5) 1 calc PR B 2
H21B H 0.5131 0.1813 -0.0940 0.043 Uiso 0.26(5) 1 calc PR B 2
C10 C -0.0524(5) 0.1876(5) 0.0125(5) 0.0131(11) Uani 1 1 d . C .
C11 C -0.0899(7) 0.2908(7) 0.0188(6) 0.0292(15) Uani 1 1 d . . .
H22A H -0.1854 0.2586 0.0152 0.035 Uiso 0.79(3) 1 calc PR C 1
H23A H -0.0362 0.3760 0.0971 0.035 Uiso 0.79(3) 1 calc PR C 1
H22B H -0.1606 0.2860 0.0586 0.035 Uiso 0.21(3) 1 calc PR C 2
H23B H -0.0105 0.3805 0.0734 0.035 Uiso 0.21(3) 1 calc PR C 2
C12A C -0.0691(13) 0.3198(10) -0.0788(8) 0.028(3) Uiso 0.79(3) 1 d P C 1
H24A H -0.1069 0.3775 -0.0753 0.042 Uiso 0.79(3) 1 calc PR C 1
H25A H -0.1137 0.2349 -0.1568 0.042 Uiso 0.79(3) 1 calc PR C 1
H26A H 0.0271 0.3658 -0.0682 0.042 Uiso 0.79(3) 1 calc PR C 1
C12B C -0.133(4) 0.289(3) -0.081(3) 0.022(10) Uiso 0.21(3) 1 d P C 2
H24B H -0.2229 0.2117 -0.1285 0.033 Uiso 0.21(3) 1 calc PR C 2
H25B H -0.0714 0.2823 -0.1283 0.033 Uiso 0.21(3) 1 calc PR C 2
H26B H -0.1365 0.3727 -0.0568 0.033 Uiso 0.21(3) 1 calc PR C 2
C13 C 0.4231(5) 0.6573(5) 0.6626(5) 0.0099(10) Uani 1 1 d . . .
C14 C 0.3850(5) 0.7547(6) 0.7527(5) 0.0137(11) Uani 1 1 d . . .
H27 H 0.4227 0.7744 0.8330 0.016 Uiso 1 1 calc R . .
H28 H 0.4286 0.8404 0.7544 0.016 Uiso 1 1 calc R . .
C15 C 0.2367(5) 0.7096(6) 0.7316(5) 0.0205(13) Uani 1 1 d . . .
H29 H 0.1935 0.6315 0.7400 0.031 Uiso 1 1 calc R . .
H30 H 0.1962 0.6846 0.6506 0.031 Uiso 1 1 calc R . .
H31 H 0.2245 0.7834 0.7904 0.031 Uiso 1 1 calc R . .
C16 C 0.5490(5) 0.4144(5) 0.6390(4) 0.0096(10) Uani 1 1 d . . .
C17 C 0.5746(5) 0.3614(6) 0.7154(5) 0.0151(11) Uani 1 1 d . . .
H32 H 0.6298 0.3179 0.6849 0.018 Uiso 1 1 calc R . .
H33 H 0.4880 0.2919 0.7080 0.018 Uiso 1 1 calc R . .
C18 C 0.6458(6) 0.4718(7) 0.8472(5) 0.0275(14) Uani 1 1 d . . .
H34 H 0.5902 0.5132 0.8787 0.041 Uiso 1 1 calc R . .
H35 H 0.7320 0.5405 0.8553 0.041 Uiso 1 1 calc R . .
H36 H 0.6608 0.4326 0.8923 0.041 Uiso 1 1 calc R . .
O7 O 0.3273(4) 0.0250(4) 0.2684(4) 0.0165(9) Uani 1 1 d . . .
H37 H 0.254(6) -0.012(7) 0.217(6) 0.025 Uiso 1 1 d . . .
H38 H 0.363(6) 0.096(7) 0.293(6) 0.025 Uiso 1 1 d . . .
O8 O 0.0950(4) 0.4540(4) 0.3465(4) 0.0162(8) Uani 1 1 d . . .
H39 H 0.170(6) 0.461(6) 0.349(6) 0.024 Uiso 1 1 d . . .
H40 H 0.073(6) 0.423(7) 0.393(6) 0.024 Uiso 1 1 d . . .
O9 O 0.0251(4) 0.3937(4) 0.5256(4) 0.0195(9) Uani 1 1 d . . .
H41 H -0.008(6) 0.314(7) 0.507(6) 0.029 Uiso 1 1 d . . .
H42 H -0.021(6) 0.421(7) 0.563(6) 0.029 Uiso 1 1 d . . .

loop_
_atom_site_aniso_label
_atom_site_aniso_U_11
_atom_site_aniso_U_22
_atom_site_aniso_U_33
_atom_site_aniso_U_23
_atom_site_aniso_U_13
_atom_site_aniso_U_12
Rh1 0.00766(18) 0.0075(2) 0.0070(2) 0.00439(17) 0.00296(14) 0.00303(15)
Rh2 0.00784(18) 0.0072(2) 0.0053(2) 0.00260(17) 0.00076(14) 0.00243(15)
Rh3 0.00508(18) 0.0074(2) 0.0067(2) 0.00288(17) 0.00148(14) 0.00208(15)
Br1 0.0073(2) 0.0071(3) 0.0057(2) 0.0029(2) 0.00104(18) 0.00130(18)
N1 0.014(2) 0.016(3) 0.007(2) 0.008(2) 0.0034(17) 0.0067(18)
O1 0.0156(18) 0.0096(19) 0.0075(19) 0.0046(16) 0.0035(14) 0.0031(15)
N2 0.010(2) 0.013(2) 0.013(2) 0.006(2) 0.0061(17) 0.0037(18)
O2 0.0106(16) 0.014(2) 0.0123(19) 0.0088(17) 0.0063(14) 0.0064(15)
N3 0.0067(19) 0.010(2) 0.007(2) 0.0023(19) -0.0009(16) 0.0020(17)
O3 0.0127(17) 0.011(2) 0.0089(19) 0.0042(17) 0.0031(14) 0.0039(15)
N4 0.015(2) 0.010(2) 0.005(2) 0.0022(19) 0.0034(17) 0.0075(18)
O4 0.0155(17) 0.0088(19) 0.0092(19) 0.0028(16) 0.0010(14) 0.0050(15)
N5 0.0057(18) 0.016(2) 0.009(2) 0.006(2) 0.0020(16) 0.0048(17)
O5 0.0065(16) 0.0079(19) 0.0109(19) 0.0023(16) 0.0018(13) 0.0007(14)
N6 0.011(2) 0.011(2) 0.011(2) 0.006(2) 0.0040(17) 0.0047(18)
O6 0.0093(16) 0.011(2) 0.0100(19) 0.0041(17) 0.0006(14) 0.0023(14)
C1 0.004(2) 0.010(3) 0.007(3) 0.001(2) -0.0023(18) 0.0001(19)
C2 0.020(3) 0.007(3) 0.011(3) 0.003(2) 0.003(2) 0.002(2)
C4 0.007(2) 0.012(3) 0.014(3) 0.007(2) 0.0020(19) 0.003(2)
C5 0.017(3) 0.025(3) 0.016(3) 0.012(3) 0.010(2) 0.014(2)
C6 0.027(3) 0.053(5) 0.030(4) 0.026(4) 0.013(3) 0.028(3)
C7 0.005(2) 0.017(3) 0.009(3) 0.007(2) 0.0007(19) 0.006(2)
C8 0.014(2) 0.014(3) 0.009(3) 0.005(2) 0.002(2) 0.006(2)
C10 0.016(2) 0.011(3) 0.012(3) 0.006(2) 0.003(2) 0.007(2)
C11 0.056(4) 0.027(4) 0.014(3) 0.009(3) 0.009(3) 0.031(3)
C13 0.009(2) 0.011(3) 0.008(3) 0.006(2) 0.0014(19) 0.003(2)
C14 0.011(2) 0.015(3) 0.011(3) 0.003(2) 0.004(2) 0.007(2)
C15 0.012(3) 0.023(3) 0.027(3) 0.010(3) 0.011(2) 0.012(2)
C16 0.015(2) 0.012(3) 0.006(2) 0.005(2) 0.0072(19) 0.010(2)
C17 0.017(3) 0.019(3) 0.013(3) 0.009(3) 0.006(2) 0.012(2)
C18 0.034(3) 0.025(4) 0.018(3) 0.012(3) 0.001(3) 0.009(3)
O7 0.0107(19) 0.016(2) 0.019(2) 0.010(2) 0.0031(16) 0.0017(16)
O8 0.0166(19) 0.018(2) 0.017(2) 0.0086(19) 0.0063(16) 0.0119(17)
O9 0.022(2) 0.016(2) 0.024(2) 0.010(2) 0.0128(18) 0.0115(18)

loop_
_atom_type_symbol
_atom_type_description
_atom_type_scat_dispersion_real
_atom_type_scat_dispersion_imag
_atom_type_scat_source
C C 0.0033 0.0016 'International Tables Vol C Tables 4.2.6.8 and 6.1.1.4'
H H 0.0000 0.0000 'International Tables Vol C Tables 4.2.6.8 and 6.1.1.4'
Br Br -0.2901 2.4595 'International Tables Vol C Tables 4.2.6.8 and 6.1.1.4'
N N 0.0061 0.0033 'International Tables Vol C Tables 4.2.6.8 and 6.1.1.4'
O O 0.0106 0.0060 'International Tables Vol C Tables 4.2.6.8 and 6.1.1.4'
Rh Rh -1.1178 0.9187 'International Tables Vol C Tables 4.2.6.8 and 6.1.1.4'

loop_
_geom_angle_atom_site_label_1
_geom_angle_atom_site_label_2
_geom_angle_atom_site_label_3
_geom_angle
_geom_angle_site_symmetry_1
_geom_angle_site_symmetry_3
N1 Rh1 N2 90.06(17) . .
N1 Rh1 O1 175.36(16) . 2_556
N2 Rh1 O1 90.82(16) . 2_556
N1 Rh1 O2 91.00(16) . 2_556
N2 Rh1 O2 175.51(17) . 2_556
O1 Rh1 O2 87.77(14) 2_556 2_556
N1 Rh1 Rh1 86.42(13) . 2_556
N2 Rh1 Rh1 86.39(14) . 2_556
O1 Rh1 Rh1 89.09(11) 2_556 2_556
O2 Rh1 Rh1 89.33(10) 2_556 2_556
N1 Rh1 Br1 93.54(13) . .
N2 Rh1 Br1 94.58(13) . .
O1 Rh1 Br1 90.93(11) 2_556 .
O2 Rh1 Br1 89.71(10) 2_556 .
Rh1 Rh1 Br1 179.03(3) 2_556 .
N3 Rh2 N4 91.10(17) . .
N3 Rh2 O4 89.40(16) . 2
N4 Rh2 O4 175.29(16) . 2
N3 Rh2 O3 174.88(16) . 2
N4 Rh2 O3 91.26(16) . 2
O4 Rh2 O3 87.88(14) 2 2
N3 Rh2 Rh2 87.02(13) . 2
N4 Rh2 Rh2 85.95(12) . 2
O4 Rh2 Rh2 89.40(10) 2 2
O3 Rh2 Rh2 88.61(11) 2 2
N3 Rh2 Br1 91.81(13) . .
N4 Rh2 Br1 92.37(12) . .
O4 Rh2 Br1 92.30(10) 2 .
O3 Rh2 Br1 92.63(11) 2 .
Rh2 Rh2 Br1 177.93(3) 2 .
N6 Rh3 N5 90.93(17) . .
N6 Rh3 O5 90.69(16) . 2_666
N5 Rh3 O5 175.16(16) . 2_666
N6 Rh3 O6 175.39(16) . 2_666
N5 Rh3 O6 88.29(16) . 2_666
O5 Rh3 O6 89.74(14) 2_666 2_666
N6 Rh3 Rh3 85.62(12) . 2_666
N5 Rh3 Rh3 86.92(12) . 2_666
O5 Rh3 Rh3 88.66(10) 2_666 2_666
O6 Rh3 Rh3 89.80(10) 2_666 2_666
N6 Rh3 Br1 93.16(12) . .
N5 Rh3 Br1 94.94(12) . .
O5 Rh3 Br1 89.53(9) 2_666 .
O6 Rh3 Br1 91.44(10) 2_666 .
Rh3 Rh3 Br1 177.80(3) 2_666 .
Rh1 Br1 Rh2 116.47(3) . .
Rh1 Br1 Rh3 117.43(3) . .
Rh2 Br1 Rh3 118.17(3) . .
C1 N1 Rh1 123.6(4) . .
C1 N1 H1 118.2 . .
Rh1 N1 H1 118.2 . .
C1 O1 Rh1 118.7(3) . 2_556
C4 N2 Rh1 123.0(4) . .
C4 N2 H2 118.5 . .
Rh1 N2 H2 118.5 . .
C4 O2 Rh1 117.3(3) . 2_556
C7 N3 Rh2 123.4(3) . .
C7 N3 H3 118.3 . .
Rh2 N3 H3 118.3 . .
C7 O3 Rh2 118.4(3) . 2
C10 N4 Rh2 124.5(4) . .
C10 N4 H4 117.8 . .
Rh2 N4 H4 117.8 . .
C10 O4 Rh2 117.9(3) . 2
C13 N5 Rh3 123.5(3) . .
C13 N5 H5 118.2 . .
Rh3 N5 H5 118.2 . .
C13 O5 Rh3 118.3(3) . 2_666
C16 N6 Rh3 124.7(4) . .
C16 N6 H6 117.6 . .
Rh3 N6 H6 117.6 . .
C16 O6 Rh3 116.6(3) . 2_666
O1 C1 N1 122.2(5) . .
O1 C1 C2 115.9(5) . .
N1 C1 C2 121.9(5) . .
C3A C2 C1 115.7(8) . .
C1 C2 C3B 108.3(9) . .
C3A C2 H7A 108.4 . .
C1 C2 H7A 108.4 . .
C3A C2 H8A 108.4 . .
C1 C2 H8A 108.4 . .
H7A C2 H8A 107.4 . .
C1 C2 H7B 110.0 . .
C3B C2 H7B 110.0 . .
C3A C2 H8B 95.0 . .
C1 C2 H8B 110.0 . .
C3B C2 H8B 110.0 . .
H7B C2 H8B 108.4 . .
C2 C3A H9A 109.5 . .
C2 C3A H10A 109.5 . .
C2 C3A H11A 109.5 . .
C2 C3B H9B 109.5 . .
C2 C3B H10B 109.5 . .
H9B C3B H10B 109.5 . .
C2 C3B H11B 109.5 . .
H9B C3B H11B 109.5 . .
H10B C3B H11B 109.5 . .
O2 C4 N2 123.9(5) . .
O2 C4 C5 114.9(5) . .
N2 C4 C5 121.2(5) . .
C6 C5 C4 111.9(5) . .
C6 C5 H12 109.2 . .
C4 C5 H12 109.2 . .
C6 C5 H13 109.2 . .
C4 C5 H13 109.2 . .
H12 C5 H13 107.9 . .
C5 C6 H14 109.5 . .
C5 C6 H15 109.5 . .
H14 C6 H15 109.5 . .
C5 C6 H16 109.5 . .
H14 C6 H16 109.5 . .
H15 C6 H16 109.5 . .
N3 C7 O3 122.4(4) . .
N3 C7 C8 122.3(4) . .
O3 C7 C8 115.3(4) . .
C9B C8 C7 116.7(14) . .
C7 C8 C9A 110.7(5) . .
C7 C8 H17A 109.5 . .
C9A C8 H17A 109.5 . .
C7 C8 H18A 109.5 . .
C9A C8 H18A 109.5 . .
H17A C8 H18A 108.1 . .
C9B C8 H17B 108.1 . .
C7 C8 H17B 108.1 . .
C9B C8 H18B 108.1 . .
C7 C8 H18B 108.1 . .
H17B C8 H18B 107.3 . .
C8 C9A H19A 109.5 . .
C8 C9A H20A 109.5 . .
C8 C9A H21A 109.5 . .
C8 C9B H19B 109.5 . .
C8 C9B H20B 109.5 . .
H19B C9B H20B 109.5 . .
C8 C9B H21B 109.5 . .
H19B C9B H21B 109.5 . .
H20B C9B H21B 109.5 . .
O4 C10 N4 122.3(5) . .
O4 C10 C11 115.9(5) . .
N4 C10 C11 121.7(5) . .
C12B C11 C10 122.1(14) . .
C12A C11 C10 114.4(6) . .
C12B C11 H22A 82.3 . .
C12A C11 H22A 108.7 . .
C10 C11 H22A 108.7 . .
C12B C11 H23A 122.0 . .
C12A C11 H23A 108.7 . .
C10 C11 H23A 108.7 . .
H22A C11 H23A 107.6 . .
C12B C11 H22B 106.8 . .
C10 C11 H22B 106.8 . .
C12B C11 H23B 106.8 . .
C10 C11 H23B 106.8 . .
H22B C11 H23B 106.7 . .
C11 C12A H24A 109.5 . .
C11 C12A H25A 109.5 . .
C11 C12A H26A 109.5 . .
C11 C12B H24B 109.5 . .
C11 C12B H25B 109.5 . .
H24B C12B H25B 109.5 . .
C11 C12B H26B 109.5 . .
H24B C12B H26B 109.5 . .
H25B C12B H26B 109.5 . .
N5 C13 O5 122.4(5) . .
N5 C13 C14 123.3(4) . .
O5 C13 C14 114.3(4) . .
C15 C14 C13 116.7(4) . .
C15 C14 H27 108.1 . .
C13 C14 H27 108.1 . .
C15 C14 H28 108.1 . .
C13 C14 H28 108.1 . .
H27 C14 H28 107.3 . .
C14 C15 H29 109.5 . .
C14 C15 H30 109.5 . .
H29 C15 H30 109.5 . .
C14 C15 H31 109.5 . .
H29 C15 H31 109.5 . .
H30 C15 H31 109.5 . .
O6 C16 N6 123.2(5) . .
O6 C16 C17 116.4(4) . .
N6 C16 C17 120.4(5) . .
C16 C17 C18 112.7(5) . .
C16 C17 H32 109.0 . .
C18 C17 H32 109.0 . .
C16 C17 H33 109.0 . .
C18 C17 H33 109.0 . .
H32 C17 H33 107.8 . .
C17 C18 H34 109.5 . .
C17 C18 H35 109.5 . .
H34 C18 H35 109.5 . .
C17 C18 H36 109.5 . .
H34 C18 H36 109.5 . .
H35 C18 H36 109.5 . .
H37 O7 H38 112(7) . .
H39 O8 H40 101(6) . .
H41 O9 H42 104(6) . .

loop_
_geom_bond_atom_site_label_1
_geom_bond_atom_site_label_2
_geom_bond_distance
_geom_bond_site_symmetry_2
Rh1 N1 1.975(4) .
Rh1 N2 1.981(4) .
Rh1 O1 2.027(4) 2_556
Rh1 O2 2.039(3) 2_556
Rh1 Rh1 2.4242(10) 2_556
Rh1 Br1 2.6467(9) .
Rh2 N3 1.976(4) .
Rh2 N4 1.979(4) .
Rh2 O4 2.038(4) 2
Rh2 O3 2.041(3) 2
Rh2 Rh2 2.4261(12) 2
Rh2 Br1 2.6481(12) .
Rh3 N6 2.001(4) .
Rh3 N5 2.017(4) .
Rh3 O5 2.079(3) 2_666
Rh3 O6 2.082(4) 2_666
Rh3 Rh3 2.4318(11) 2_666
Rh3 Br1 2.6996(11) .
N1 C1 1.307(7) .
N1 H1 0.8800 .
O1 C1 1.286(6) .
N2 C4 1.296(7) .
N2 H2 0.8800 .
O2 C4 1.284(6) .
N3 C7 1.297(6) .
N3 H3 0.8800 .
O3 C7 1.301(6) .
N4 C10 1.296(6) .
N4 H4 0.8800 .
O4 C10 1.292(6) .
N5 C13 1.295(7) .
N5 H5 0.8800 .
O5 C13 1.303(6) .
N6 C16 1.302(6) .
N6 H6 0.8800 .
O6 C16 1.282(6) .
C1 C2 1.511(7) .
C2 C3A 1.481(13) .
C2 C3B 1.59(2) .
C2 H7A 0.9900 .
C2 H8A 0.9900 .
C2 H7B 0.9900 .
C2 H8B 0.9900 .
C3A H9A 0.9800 .
C3A H10A 0.9800 .
C3A H11A 0.9800 .
C3B H9B 0.9800 .
C3B H10B 0.9800 .
C3B H11B 0.9800 .
C4 C5 1.526(7) .
C5 C6 1.510(8) .
C5 H12 0.9900 .
C5 H13 0.9900 .
C6 H14 0.9800 .
C6 H15 0.9800 .
C6 H16 0.9800 .
C7 C8 1.508(7) .
C8 C9B 1.40(3) .
C8 C9A 1.553(12) .
C8 H17A 0.9900 .
C8 H18A 0.9900 .
C8 H17B 0.9900 .
C8 H18B 0.9900 .
C9A H19A 0.9800 .
C9A H20A 0.9800 .
C9A H21A 0.9800 .
C9B H19B 0.9800 .
C9B H20B 0.9800 .
C9B H21B 0.9800 .
C10 C11 1.511(8) .
C11 C12B 1.36(3) .
C11 C12A 1.499(11) .
C11 H22A 0.9900 .
C11 H23A 0.9900 .
C11 H22B 0.9900 .
C11 H23B 0.9900 .
C12A H24A 0.9800 .
C12A H25A 0.9800 .
C12A H26A 0.9800 .
C12B H24B 0.9800 .
C12B H25B 0.9800 .
C12B H26B 0.9800 .
C13 C14 1.517(7) .
C14 C15 1.515(6) .
C14 H27 0.9900 .
C14 H28 0.9900 .
C15 H29 0.9800 .
C15 H30 0.9800 .
C15 H31 0.9800 .
C16 C17 1.516(7) .
C17 C18 1.524(8) .
C17 H32 0.9900 .
C17 H33 0.9900 .
C18 H34 0.9800 .
C18 H35 0.9800 .
C18 H36 0.9800 .
O7 H37 0.84(6) .
O7 H38 0.72(7) .
O8 H39 0.82(6) .
O8 H40 0.87(7) .
O9 H41 0.83(7) .
O9 H42 0.82(7) .

loop_
_geom_hbond_atom_site_label_D
_geom_hbond_atom_site_label_H
_geom_hbond_atom_site_label_A
_geom_hbond_distance_DH
_geom_hbond_distance_HA
_geom_hbond_distance_DA
_geom_hbond_angle_DHA
_geom_hbond_site_symmetry_A
N1 H1 O3 0.88 2.24 3.056(6) 154.8 2
N2 H2 O7 0.88 2.08 2.918(6) 158.6 .
N3 H3 O5 0.88 2.21 3.063(5) 162.6 2_666
N4 H4 O8 0.88 2.15 3.020(6) 167.9 .
N5 H5 O9 0.88 2.27 3.131(6) 165.9 .
N6 H6 O1 0.88 2.39 3.088(5) 136.5 2_556
O7 H37 O4 0.84(6) 2.05(6) 2.886(5) 176(6) 2
O7 H38 O5 0.72(7) 2.11(7) 2.808(6) 166(8) 2_666
O8 H39 O6 0.82(6) 2.00(6) 2.817(5) 176(6) 2_666
O8 H40 O9 0.87(7) 2.01(7) 2.865(6) 166(6) .
O9 H41 O2 0.83(7) 2.05(7) 2.869(6) 173(7) 2_556

loop_
_geom_torsion_atom_site_label_1
_geom_torsion_atom_site_label_2
_geom_torsion_atom_site_label_3
_geom_torsion_atom_site_label_4
_geom_torsion
_geom_torsion_site_symmetry_1
N1 Rh1 Br1 Rh2 -5.95(12) .
N2 Rh1 Br1 Rh2 84.40(13) .
O1 Rh1 Br1 Rh2 175.30(10) 2_556
O2 Rh1 Br1 Rh2 -96.93(11) 2_556
N1 Rh1 Br1 Rh3 -154.44(12) .
N2 Rh1 Br1 Rh3 -64.09(13) .
O1 Rh1 Br1 Rh3 26.81(10) 2_556
O2 Rh1 Br1 Rh3 114.58(10) 2_556
N3 Rh2 Br1 Rh1 -137.61(12) .
N4 Rh2 Br1 Rh1 131.21(12) .
O4 Rh2 Br1 Rh1 -48.13(10) 2
O3 Rh2 Br1 Rh1 39.85(10) 2
N3 Rh2 Br1 Rh3 10.64(13) .
N4 Rh2 Br1 Rh3 -80.54(12) .
O4 Rh2 Br1 Rh3 100.12(10) 2
O3 Rh2 Br1 Rh3 -171.90(10) 2
N6 Rh3 Br1 Rh1 14.16(12) .
N5 Rh3 Br1 Rh1 -77.04(12) .
O5 Rh3 Br1 Rh1 104.82(10) 2_666
O6 Rh3 Br1 Rh1 -165.45(10) 2_666
N6 Rh3 Br1 Rh2 -133.79(12) .
N5 Rh3 Br1 Rh2 135.01(12) .
O5 Rh3 Br1 Rh2 -43.13(10) 2_666
O6 Rh3 Br1 Rh2 46.60(10) 2_666
N2 Rh1 N1 C1 84.2(4) .
O2 Rh1 N1 C1 -91.5(4) 2_556
Rh1 Rh1 N1 C1 -2.2(4) 2_556
Br1 Rh1 N1 C1 178.8(4) .
N1 Rh1 N2 C4 -83.1(4) .
O1 Rh1 N2 C4 92.4(4) 2_556
Rh1 Rh1 N2 C4 3.3(4) 2_556
Br1 Rh1 N2 C4 -176.6(4) .
N4 Rh2 N3 C7 -83.3(4) .
O4 Rh2 N3 C7 92.0(4) 2
Rh2 Rh2 N3 C7 2.6(4) 2
Br1 Rh2 N3 C7 -175.7(4) .
N3 Rh2 N4 C10 86.8(4) .
O3 Rh2 N4 C10 -88.6(4) 2
Rh2 Rh2 N4 C10 -0.1(4) 2
Br1 Rh2 N4 C10 178.7(4) .
N6 Rh3 N5 C13 85.7(4) .
O6 Rh3 N5 C13 -89.8(4) 2_666
Rh3 Rh3 N5 C13 0.1(4) 2_666
Br1 Rh3 N5 C13 178.9(4) .
N5 Rh3 N6 C16 -87.5(4) .
O5 Rh3 N6 C16 87.9(4) 2_666
Rh3 Rh3 N6 C16 -0.7(4) 2_666
Br1 Rh3 N6 C16 177.5(4) .
Rh1 O1 C1 N1 -0.8(6) 2_556
Rh1 O1 C1 C2 177.3(3) 2_556
Rh1 N1 C1 O1 2.4(7) .
Rh1 N1 C1 C2 -175.7(3) .
O1 C1 C2 C3A -32.7(13) .
N1 C1 C2 C3A 145.5(12) .
O1 C1 C2 C3B -46.8(13) .
N1 C1 C2 C3B 131.4(12) .
Rh1 O2 C4 N2 2.7(7) 2_556
Rh1 O2 C4 C5 -176.5(3) 2_556
Rh1 N2 C4 O2 -4.5(7) .
Rh1 N2 C4 C5 174.6(4) .
O2 C4 C5 C6 -61.2(7) .
N2 C4 C5 C6 119.6(6) .
Rh2 N3 C7 O3 -0.3(7) .
Rh2 N3 C7 C8 179.3(4) .
Rh2 O3 C7 N3 -2.9(7) 2
Rh2 O3 C7 C8 177.4(3) 2
N3 C7 C8 C9B 137(3) .
O3 C7 C8 C9B -44(3) .
N3 C7 C8 C9A 116.8(8) .
O3 C7 C8 C9A -63.6(8) .
Rh2 O4 C10 N4 2.0(6) 2
Rh2 O4 C10 C11 -176.0(4) 2
Rh2 N4 C10 O4 -1.2(7) .
Rh2 N4 C10 C11 176.7(4) .
O4 C10 C11 C12B -7(2) .
N4 C10 C11 C12B 175(2) .
O4 C10 C11 C12A -35.9(9) .
N4 C10 C11 C12A 146.1(7) .
Rh3 N5 C13 O5 -3.9(7) .
Rh3 N5 C13 C14 175.8(4) .
Rh3 O5 C13 N5 6.1(6) 2_666
Rh3 O5 C13 C14 -173.6(3) 2_666
N5 C13 C14 C15 -8.3(8) .
O5 C13 C14 C15 171.5(5) .
Rh3 O6 C16 N6 0.3(6) 2_666
Rh3 O6 C16 C17 179.2(3) 2_666
Rh3 N6 C16 O6 0.4(7) .
Rh3 N6 C16 C17 -178.5(4) .
O6 C16 C17 C18 48.1(6) .
N6 C16 C17 C18 -133.0(5) .
